data_4346832
loop_
_publ_author_name
'Alfurayj, Ibrahim A.'
'Young, Jr, Victor G'
'Jensen, Michael P.'

_publ_section_title
;
 Structural Characterization of Thermochromic and Spin Equilibria in
 Solid-State Ni(detu)4Cl2 (detu = N,N'-Diethylthiourea).
;
_journal_issue 4
_journal_name_full 'Inorganic chemistry'
_journal_page_first 1469
_journal_page_last 1479
_journal_paper_doi 10.1021/acs.inorgchem.5b02203
_journal_volume 55
_journal_year 2016
_chemical_formula_moiety 'C20 H48 N8 Ni S4, 2(Cl)'
_chemical_formula_sum 'C20 H48 Cl2 N8 Ni S4'
_chemical_formula_weight 658.51
_chemical_name_common Nidetu4Cl2
_space_group_crystal_system monoclinic
_space_group_IT_number 14
_space_group_name_Hall '-P 2yn'
_space_group_name_H-M_alt 'P 1 21/n 1'
_atom_sites_solution_hydrogens mixed
_audit_creation_method SHELXL-2014
_cell_angle_alpha 90
_cell_angle_beta 90.405(2)
_cell_angle_gamma 90
_cell_formula_units_Z 4
_cell_length_a 10.377(2)
_cell_length_b 29.722(6)
_cell_length_c 10.547(2)
_cell_measurement_reflns_used 2903
_cell_measurement_temperature 173(2)
_cell_measurement_theta_max 27.40
_cell_measurement_theta_min 2.36
_cell_volume 3252.9(11)
_computing_cell_refinement 'Bruker SAINT'
_computing_data_collection 'Bruker APEX2'
_computing_data_reduction 'Bruker SAINT'
_computing_molecular_graphics 'Bruker SHELXTL'
_computing_publication_material 'Bruker SHELXTL'
_computing_structure_refinement 'SHELXL-2014 (Sheldrick, 2014)'
_computing_structure_solution 'SHELXS-97 (Sheldrick, 2008)'
_diffrn_ambient_temperature 173(2)
_diffrn_measured_fraction_theta_full 0.999
_diffrn_measured_fraction_theta_max 0.998
_diffrn_measurement_device_type 'Bruker APEX-II CCD'
_diffrn_measurement_method '\f and \w scans'
_diffrn_radiation_type MoK\a
_diffrn_radiation_wavelength 0.71073
_diffrn_reflns_av_R_equivalents 0.0367
_diffrn_reflns_av_unetI/netI 0.0355
_diffrn_reflns_Laue_measured_fraction_full 0.999
_diffrn_reflns_Laue_measured_fraction_max 0.998
_diffrn_reflns_limit_h_max 12
_diffrn_reflns_limit_h_min -12
_diffrn_reflns_limit_k_max 37
_diffrn_reflns_limit_k_min -36
_diffrn_reflns_limit_l_max 13
_diffrn_reflns_limit_l_min -13
_diffrn_reflns_number 25784
_diffrn_reflns_point_group_measured_fraction_full 0.999
_diffrn_reflns_point_group_measured_fraction_max 0.998
_diffrn_reflns_theta_full 25.242
_diffrn_reflns_theta_max 26.372
_diffrn_reflns_theta_min 2.049
_diffrn_source 'sealed tube'
_exptl_absorpt_coefficient_mu 1.042
_exptl_absorpt_correction_T_max 0.7456
_exptl_absorpt_correction_T_min 0.6165
_exptl_absorpt_correction_type multi-scan
_exptl_absorpt_process_details 'SADABS (Sheldrick, 2012)'
_exptl_crystal_colour green
_exptl_crystal_density_diffrn 1.345
_exptl_crystal_description Plate
_exptl_crystal_F_000 1400
_exptl_crystal_size_max 0.500
_exptl_crystal_size_mid 0.200
_exptl_crystal_size_min 0.040
_exptl_transmission_factor_max 0.7456
_exptl_transmission_factor_min 0.6165
_refine_diff_density_max 0.760
_refine_diff_density_min -1.014
_refine_diff_density_rms 0.092
_refine_ls_extinction_method none
_refine_ls_goodness_of_fit_ref 1.275
_refine_ls_hydrogen_treatment mixed
_refine_ls_matrix_type full
_refine_ls_number_parameters 348
_refine_ls_number_reflns 6636
_refine_ls_number_restraints 238
_refine_ls_restrained_S_all 1.256
_refine_ls_R_factor_all 0.0721
_refine_ls_R_factor_gt 0.0612
_refine_ls_shift/su_max 0.001
_refine_ls_shift/su_mean 0.000
_refine_ls_structure_factor_coef Fsqd
_refine_ls_weighting_details 'w=1/[\s^2^(Fo^2^)+14.0776P] where P=(Fo^2^+2Fc^2^)/3'
_refine_ls_weighting_scheme calc
_refine_ls_wR_factor_gt 0.1247
_refine_ls_wR_factor_ref 0.1281
_reflns_Friedel_coverage 0.000
_reflns_number_gt 5640
_reflns_number_total 6636
_reflns_threshold_expression 'I > 2\s(I)'
_cod_data_source_file ic5b02203_si_001.cif
_cod_data_source_block 173K_Nidetu4Cl2
_cod_original_cell_volume 3253.1(11)
_cod_original_sg_symbol_H-M 'P 21/n'
_cod_database_code 4346832
_shelx_space_group_comment
;
The symmetry employed for this shelxl refinement is uniquely defined
by the following loop, which should always be used as a source of
symmetry information in preference to the above space-group names.
They are only intended as comments.
;
_shelx_estimated_absorpt_t_min 0.681
_shelx_estimated_absorpt_t_max 0.819
_shelxl_version_number 2014-3

loop_
_space_group_symop_operation_xyz
'x, y, z'
'-x+1/2, y+1/2, -z+1/2'
'-x, -y, -z'
'x-1/2, -y-1/2, z-1/2'

loop_
_atom_site_label
_atom_site_type_symbol
_atom_site_fract_x
_atom_site_fract_y
_atom_site_fract_z
_atom_site_U_iso_or_equiv
_atom_site_adp_type
_atom_site_occupancy
_atom_site_site_symmetry_order
_atom_site_calc_flag
_atom_site_refinement_flags_posn
_atom_site_refinement_flags_adp
Ni1 Ni 0.31144(5) 0.65004(2) 0.56471(5) 0.01871(14) Uani 1 1 d . U
S1 S 0.35511(11) 0.66596(4) 0.76659(10) 0.0243(3) Uani 1 1 d . U
C1 C 0.4803(4) 0.63302(15) 0.8251(4) 0.0217(9) Uani 1 1 d . U
N1 N 0.5111(4) 0.59480(14) 0.7685(4) 0.0288(9) Uani 1 1 d D U
H1A H 0.465(4) 0.5898(18) 0.711(3) 0.035 Uiso 1 1 d D U
C5 C 0.6115(6) 0.5627(2) 0.8045(5) 0.0433(15) Uani 1 1 d . U
H5B H 0.5711 0.5354 0.8404 0.052 Uiso 1 1 calc R U
H5C H 0.6674 0.5762 0.8708 0.052 Uiso 1 1 calc R U
C6 C 0.6913(7) 0.5500(3) 0.6933(7) 0.064(2) Uani 1 1 d . U
H6B H 0.7552 0.5274 0.7191 0.096 Uiso 1 1 calc R U
H6C H 0.7355 0.5767 0.6609 0.096 Uiso 1 1 calc R U
H6D H 0.6356 0.5374 0.6267 0.096 Uiso 1 1 calc R U
N2 N 0.5416(4) 0.64554(14) 0.9301(4) 0.0245(8) Uani 1 1 d D U
H2A H 0.597(3) 0.6309(15) 0.958(5) 0.029 Uiso 1 1 d D U
C7 C 0.5176(5) 0.68706(17) 1.0018(5) 0.0293(11) Uani 1 1 d . U
H7B H 0.5232 0.6805 1.0937 0.035 Uiso 1 1 calc R U
H7C H 0.4292 0.6978 0.9830 0.035 Uiso 1 1 calc R U
C8 C 0.6124(6) 0.72341(19) 0.9696(6) 0.0396(13) Uani 1 1 d . U
H8B H 0.5913 0.7508 1.0167 0.059 Uiso 1 1 calc R U
H8C H 0.6082 0.7296 0.8784 0.059 Uiso 1 1 calc R U
H8D H 0.6996 0.7135 0.9925 0.059 Uiso 1 1 calc R U
S2 S 0.51535(11) 0.66673(4) 0.51912(11) 0.0245(3) Uani 1 1 d . U
C2 C 0.5690(4) 0.63273(16) 0.3960(4) 0.0216(9) Uani 1 1 d . U
N3 N 0.5296(4) 0.59046(14) 0.3859(4) 0.0256(8) Uani 1 1 d D U
H3A H 0.477(4) 0.5811(17) 0.431(4) 0.031 Uiso 1 1 d D U
C9 C 0.5564(5) 0.55981(17) 0.2812(5) 0.0298(11) Uani 1 1 d . U
H9A H 0.5548 0.5285 0.3128 0.036 Uiso 1 1 calc R U
H9B H 0.6438 0.5659 0.2485 0.036 Uiso 1 1 calc R U
C10 C 0.4589(6) 0.5647(2) 0.1738(5) 0.0398(13) Uani 1 1 d . U
H10A H 0.4832 0.5450 0.1034 0.060 Uiso 1 1 calc R U
H10B H 0.4574 0.5961 0.1447 0.060 Uiso 1 1 calc R U
H10C H 0.3731 0.5563 0.2041 0.060 Uiso 1 1 calc R U
N4 N 0.6539(4) 0.64928(14) 0.3136(4) 0.0246(8) Uani 1 1 d D U
H4A H 0.685(5) 0.6333(14) 0.264(4) 0.030 Uiso 1 1 d D U
C11 C 0.7018(4) 0.69542(16) 0.3107(4) 0.0254(10) Uani 1 1 d . U
H11A H 0.6301 0.7161 0.3309 0.030 Uiso 1 1 calc R U
H11B H 0.7310 0.7024 0.2238 0.030 Uiso 1 1 calc R U
C12 C 0.8124(5) 0.70405(19) 0.4030(5) 0.0324(11) Uani 1 1 d . U
H12A H 0.8503 0.7336 0.3856 0.049 Uiso 1 1 calc R U
H12B H 0.8782 0.6807 0.3928 0.049 Uiso 1 1 calc R U
H12C H 0.7800 0.7034 0.4900 0.049 Uiso 1 1 calc R U
S3 S 0.26589(11) 0.66003(4) 0.36016(10) 0.0233(3) Uani 1 1 d . U
C3 C 0.1413(4) 0.62547(16) 0.3086(4) 0.0204(9) Uani 1 1 d . U
N5 N 0.1321(4) 0.58367(14) 0.3513(4) 0.0273(9) Uani 1 1 d D U
H5A H 0.175(4) 0.5757(17) 0.407(3) 0.033 Uiso 1 1 d D U
C13 C 0.0238(5) 0.55270(18) 0.3300(5) 0.0357(12) Uani 1 1 d . U
H13A H 0.0556 0.5214 0.3367 0.043 Uiso 1 1 calc R U
H13B H -0.0097 0.5571 0.2427 0.043 Uiso 1 1 calc R U
C14 C -0.0839(6) 0.5590(2) 0.4211(7) 0.0512(16) Uani 1 1 d . U
H14A H -0.1508 0.5364 0.4046 0.077 Uiso 1 1 calc R U
H14B H -0.1205 0.5891 0.4107 0.077 Uiso 1 1 calc R U
H14C H -0.0513 0.5555 0.5080 0.077 Uiso 1 1 calc R U
N6 N 0.0590(4) 0.64072(14) 0.2219(4) 0.0271(9) Uani 1 1 d D U
H6A H 0.007(4) 0.6255(15) 0.190(5) 0.033 Uiso 1 1 d D U
C15 C 0.0568(5) 0.68659(18) 0.1702(5) 0.0308(11) Uani 1 1 d . U
H15A H 0.0750 0.7082 0.2395 0.037 Uiso 1 1 calc R U
H15B H -0.0306 0.6931 0.1367 0.037 Uiso 1 1 calc R U
C16 C 0.1531(6) 0.6934(2) 0.0664(6) 0.0530(17) Uani 1 1 d . U
H16A H 0.1452 0.7241 0.0330 0.080 Uiso 1 1 calc R U
H16B H 0.1366 0.6718 -0.0019 0.080 Uiso 1 1 calc R U
H16C H 0.2403 0.6889 0.1002 0.080 Uiso 1 1 calc R U
S4 S 0.10122(10) 0.65232(4) 0.60320(11) 0.0243(3) Uani 1 1 d . U
C4 C 0.0585(4) 0.62262(15) 0.7384(4) 0.0202(9) Uani 1 1 d . U
N7 N 0.1254(4) 0.58739(14) 0.7774(4) 0.0280(9) Uani 1 1 d D U
H7A H 0.178(4) 0.5789(17) 0.731(4) 0.034 Uiso 1 1 d D U
C17 C 0.1004(6) 0.56115(19) 0.8910(5) 0.0400(13) Uani 1 1 d . U
H17D H 0.0164 0.5457 0.8821 0.048 Uiso 1 1 calc R U
H17E H 0.0955 0.5815 0.9651 0.048 Uiso 1 1 calc R U
C18 C 0.2040(7) 0.5271(2) 0.9131(7) 0.0601(19) Uani 1 1 d . U
H18A H 0.1816 0.5083 0.9861 0.090 Uiso 1 1 calc R U
H18B H 0.2859 0.5425 0.9299 0.090 Uiso 1 1 calc R U
H18C H 0.2126 0.5081 0.8377 0.090 Uiso 1 1 calc R U
N8 N -0.0468(4) 0.63507(15) 0.8015(4) 0.0291(9) Uani 1 1 d D U
H8A H -0.069(5) 0.6241(17) 0.865(3) 0.035 Uiso 1 1 d D U
C19 C -0.1336(5) 0.67163(18) 0.7627(5) 0.0334(11) Uani 1 1 d . U
H19A H -0.2195 0.6665 0.8004 0.040 Uiso 1 1 calc R U
H19B H -0.1439 0.6710 0.6694 0.040 Uiso 1 1 calc R U
C20 C -0.0856(6) 0.7173(2) 0.8024(6) 0.0487(15) Uani 1 1 d . U
H20A H -0.1444 0.7404 0.7700 0.073 Uiso 1 1 calc R U
H20B H 0.0006 0.7222 0.7679 0.073 Uiso 1 1 calc R U
H20C H -0.0819 0.7189 0.8951 0.073 Uiso 1 1 calc R U
Cl1 Cl 0.32189(11) 0.54467(4) 0.56930(11) 0.0235(2) Uani 1 1 d . .
Cl2 Cl 0.80818(11) 0.60698(4) 0.06795(10) 0.0245(2) Uani 1 1 d . .

loop_
_atom_site_aniso_label
_atom_site_aniso_U_11
_atom_site_aniso_U_22
_atom_site_aniso_U_33
_atom_site_aniso_U_23
_atom_site_aniso_U_13
_atom_site_aniso_U_12
Ni1 0.0138(3) 0.0281(3) 0.0142(3) -0.0008(2) 0.0003(2) -0.0002(2)
S1 0.0213(6) 0.0358(7) 0.0157(5) -0.0057(5) -0.0026(4) 0.0076(5)
C1 0.025(2) 0.024(2) 0.017(2) -0.0001(16) 0.0013(16) -0.0020(17)
N1 0.027(2) 0.030(2) 0.029(2) -0.0084(17) -0.0150(17) 0.0074(17)
C5 0.052(3) 0.038(3) 0.040(3) -0.014(2) -0.025(2) 0.022(3)
C6 0.051(4) 0.070(5) 0.072(4) -0.010(4) 0.004(3) 0.029(4)
N2 0.024(2) 0.029(2) 0.0204(19) -0.0044(16) -0.0082(15) 0.0048(16)
C7 0.032(3) 0.035(3) 0.021(2) -0.0061(19) -0.0037(19) 0.005(2)
C8 0.041(3) 0.034(3) 0.043(3) -0.007(2) 0.003(2) -0.001(2)
S2 0.0171(5) 0.0366(7) 0.0199(6) -0.0076(5) 0.0029(4) -0.0061(5)
C2 0.014(2) 0.028(2) 0.023(2) -0.0003(17) -0.0015(16) -0.0001(17)
N3 0.024(2) 0.029(2) 0.024(2) -0.0003(16) 0.0049(15) -0.0036(16)
C9 0.034(3) 0.025(2) 0.030(2) -0.0015(19) 0.005(2) -0.004(2)
C10 0.050(3) 0.039(3) 0.030(3) -0.004(2) 0.002(2) -0.005(3)
N4 0.0228(19) 0.030(2) 0.0212(19) -0.0044(16) 0.0077(15) -0.0021(16)
C11 0.023(2) 0.028(2) 0.025(2) 0.0017(19) 0.0003(18) -0.0047(19)
C12 0.024(2) 0.041(3) 0.032(3) -0.003(2) 0.001(2) -0.007(2)
S3 0.0191(5) 0.0336(7) 0.0171(5) 0.0031(5) -0.0020(4) -0.0065(5)
C3 0.0131(19) 0.029(2) 0.019(2) -0.0001(17) 0.0011(16) 0.0004(16)
N5 0.024(2) 0.030(2) 0.028(2) 0.0067(17) -0.0068(16) -0.0030(16)
C13 0.032(3) 0.032(3) 0.043(3) 0.003(2) -0.004(2) -0.007(2)
C14 0.036(3) 0.050(4) 0.068(4) -0.002(3) 0.009(3) -0.018(3)
N6 0.021(2) 0.032(2) 0.029(2) 0.0068(17) -0.0072(16) -0.0070(16)
C15 0.026(2) 0.040(3) 0.026(2) 0.008(2) -0.0078(19) -0.003(2)
C16 0.042(3) 0.079(5) 0.038(3) 0.024(3) -0.001(3) -0.008(3)
S4 0.0159(5) 0.0368(7) 0.0203(6) 0.0073(5) 0.0027(4) 0.0048(5)
C4 0.018(2) 0.026(2) 0.016(2) 0.0019(16) 0.0003(16) -0.0020(17)
N7 0.027(2) 0.031(2) 0.026(2) 0.0056(17) 0.0097(16) 0.0057(17)
C17 0.045(3) 0.038(3) 0.037(3) 0.016(2) 0.014(2) 0.008(2)
C18 0.069(4) 0.058(4) 0.054(4) 0.023(3) 0.011(3) 0.021(3)
N8 0.027(2) 0.034(2) 0.027(2) 0.0062(17) 0.0110(17) 0.0057(17)
C19 0.022(2) 0.042(3) 0.036(3) 0.005(2) 0.009(2) 0.006(2)
C20 0.043(3) 0.039(3) 0.064(4) -0.002(3) 0.017(3) 0.005(3)
Cl1 0.0219(5) 0.0259(6) 0.0227(5) 0.0004(4) -0.0013(4) -0.0001(5)
Cl2 0.0181(5) 0.0368(6) 0.0186(5) -0.0001(5) 0.0002(4) -0.0004(5)

loop_
_atom_type_symbol
_atom_type_description
_atom_type_scat_dispersion_real
_atom_type_scat_dispersion_imag
_atom_type_scat_source
C C 0.0033 0.0016 'International Tables Vol C Tables 4.2.6.8 and 6.1.1.4'
H H 0.0000 0.0000 'International Tables Vol C Tables 4.2.6.8 and 6.1.1.4'
N N 0.0061 0.0033 'International Tables Vol C Tables 4.2.6.8 and 6.1.1.4'
S S 0.1246 0.1234 'International Tables Vol C Tables 4.2.6.8 and 6.1.1.4'
Cl Cl 0.1484 0.1585 'International Tables Vol C Tables 4.2.6.8 and 6.1.1.4'
Ni Ni 0.3393 1.1124 'International Tables Vol C Tables 4.2.6.8 and 6.1.1.4'

loop_
_geom_angle_atom_site_label_1
_geom_angle_atom_site_label_2
_geom_angle_atom_site_label_3
_geom_angle
S4 Ni1 S1 90.70(5)
S4 Ni1 S3 88.34(5)
S1 Ni1 S3 160.05(5)
S4 Ni1 S2 165.22(6)
S1 Ni1 S2 88.39(5)
S3 Ni1 S2 87.51(5)
C1 S1 Ni1 111.53(15)
N1 C1 N2 120.1(4)
N1 C1 S1 120.4(3)
N2 C1 S1 119.5(4)
C1 N1 C5 128.2(4)
C1 N1 H1A 111(4)
C5 N1 H1A 120(4)
N1 C5 C6 111.1(5)
N1 C5 H5B 109.4
C6 C5 H5B 109.4
N1 C5 H5C 109.4
C6 C5 H5C 109.4
H5B C5 H5C 108.0
C5 C6 H6B 109.5
C5 C6 H6C 109.5
H6B C6 H6C 109.5
C5 C6 H6D 109.5
H6B C6 H6D 109.5
H6C C6 H6D 109.5
C1 N2 C7 125.7(4)
C1 N2 H2A 121(4)
C7 N2 H2A 114(4)
N2 C7 C8 111.9(4)
N2 C7 H7B 109.2
C8 C7 H7B 109.2
N2 C7 H7C 109.2
C8 C7 H7C 109.2
H7B C7 H7C 107.9
C7 C8 H8B 109.5
C7 C8 H8C 109.5
H8B C8 H8C 109.5
C7 C8 H8D 109.5
H8B C8 H8D 109.5
H8C C8 H8D 109.5
C2 S2 Ni1 109.93(16)
N3 C2 N4 120.1(4)
N3 C2 S2 120.7(3)
N4 C2 S2 119.2(4)
C2 N3 C9 126.3(4)
C2 N3 H3A 121(4)
C9 N3 H3A 112(4)
N3 C9 C10 112.0(4)
N3 C9 H9A 109.2
C10 C9 H9A 109.2
N3 C9 H9B 109.2
C10 C9 H9B 109.2
H9A C9 H9B 107.9
C9 C10 H10A 109.5
C9 C10 H10B 109.5
H10A C10 H10B 109.5
C9 C10 H10C 109.5
H10A C10 H10C 109.5
H10B C10 H10C 109.5
C2 N4 C11 125.9(4)
C2 N4 H4A 119(4)
C11 N4 H4A 115(4)
N4 C11 C12 113.7(4)
N4 C11 H11A 108.8
C12 C11 H11A 108.8
N4 C11 H11B 108.8
C12 C11 H11B 108.8
H11A C11 H11B 107.7
C11 C12 H12A 109.5
C11 C12 H12B 109.5
H12A C12 H12B 109.5
C11 C12 H12C 109.5
H12A C12 H12C 109.5
H12B C12 H12C 109.5
C3 S3 Ni1 112.19(16)
N6 C3 N5 120.5(4)
N6 C3 S3 119.2(4)
N5 C3 S3 120.2(3)
C3 N5 C13 126.3(4)
C3 N5 H5A 120(4)
C13 N5 H5A 111(4)
N5 C13 C14 113.5(5)
N5 C13 H13A 108.9
C14 C13 H13A 108.9
N5 C13 H13B 108.9
C14 C13 H13B 108.9
H13A C13 H13B 107.7
C13 C14 H14A 109.5
C13 C14 H14B 109.5
H14A C14 H14B 109.5
C13 C14 H14C 109.5
H14A C14 H14C 109.5
H14B C14 H14C 109.5
C3 N6 C15 125.5(4)
C3 N6 H6A 123(4)
C15 N6 H6A 112(4)
N6 C15 C16 112.8(5)
N6 C15 H15A 109.0
C16 C15 H15A 109.0
N6 C15 H15B 109.0
C16 C15 H15B 109.0
H15A C15 H15B 107.8
C15 C16 H16A 109.5
C15 C16 H16B 109.5
H16A C16 H16B 109.5
C15 C16 H16C 109.5
H16A C16 H16C 109.5
H16B C16 H16C 109.5
C4 S4 Ni1 113.00(15)
N7 C4 N8 119.7(4)
N7 C4 S4 121.5(3)
N8 C4 S4 118.8(3)
C4 N7 C17 125.8(4)
C4 N7 H7A 115(4)
C17 N7 H7A 118(4)
N7 C17 C18 111.1(5)
N7 C17 H17D 109.4
C18 C17 H17D 109.4
N7 C17 H17E 109.4
C18 C17 H17E 109.4
H17D C17 H17E 108.0
C17 C18 H18A 109.5
C17 C18 H18B 109.5
H18A C18 H18B 109.5
C17 C18 H18C 109.5
H18A C18 H18C 109.5
H18B C18 H18C 109.5
C4 N8 C19 124.7(4)
C4 N8 H8A 124(4)
C19 N8 H8A 112(4)
N8 C19 C20 112.9(5)
N8 C19 H19A 109.0
C20 C19 H19A 109.0
N8 C19 H19B 109.0
C20 C19 H19B 109.0
H19A C19 H19B 107.8
C19 C20 H20A 109.5
C19 C20 H20B 109.5
H20A C20 H20B 109.5
C19 C20 H20C 109.5
H20A C20 H20C 109.5
H20B C20 H20C 109.5

loop_
_geom_bond_atom_site_label_1
_geom_bond_atom_site_label_2
_geom_bond_distance
Ni1 S4 2.2228(13)
Ni1 S1 2.2248(13)
Ni1 S3 2.2252(13)
Ni1 S2 2.2293(13)
S1 C1 1.736(5)
C1 N1 1.323(6)
C1 N2 1.327(6)
N1 C5 1.461(6)
N1 H1A 0.778(18)
C5 C6 1.489(9)
C5 H5B 0.9900
C5 H5C 0.9900
C6 H6B 0.9800
C6 H6C 0.9800
C6 H6D 0.9800
N2 C7 1.470(6)
N2 H2A 0.778(18)
C7 C8 1.502(7)
C7 H7B 0.9900
C7 H7C 0.9900
C8 H8B 0.9800
C8 H8C 0.9800
C8 H8D 0.9800
S2 C2 1.740(5)
C2 N3 1.325(6)
C2 N4 1.336(6)
N3 C9 1.459(6)
N3 H3A 0.778(18)
C9 C10 1.521(7)
C9 H9A 0.9900
C9 H9B 0.9900
C10 H10A 0.9800
C10 H10B 0.9800
C10 H10C 0.9800
N4 C11 1.459(6)
N4 H4A 0.778(18)
C11 C12 1.521(6)
C11 H11A 0.9900
C11 H11B 0.9900
C12 H12A 0.9800
C12 H12B 0.9800
C12 H12C 0.9800
S3 C3 1.736(5)
C3 N6 1.326(6)
C3 N5 1.325(6)
N5 C13 1.469(6)
N5 H5A 0.778(18)
C13 C14 1.491(8)
C13 H13A 0.9900
C13 H13B 0.9900
C14 H14A 0.9800
C14 H14B 0.9800
C14 H14C 0.9800
N6 C15 1.468(6)
N6 H6A 0.778(18)
C15 C16 1.502(7)
C15 H15A 0.9900
C15 H15B 0.9900
C16 H16A 0.9800
C16 H16B 0.9800
C16 H16C 0.9800
S4 C4 1.738(4)
C4 N7 1.320(6)
C4 N8 1.335(6)
N7 C17 1.455(6)
N7 H7A 0.778(18)
C17 C18 1.494(8)
C17 H17D 0.9900
C17 H17E 0.9900
C18 H18A 0.9800
C18 H18B 0.9800
C18 H18C 0.9800
N8 C19 1.468(6)
N8 H8A 0.778(18)
C19 C20 1.503(8)
C19 H19A 0.9900
C19 H19B 0.9900
C20 H20A 0.9800
C20 H20B 0.9800
C20 H20C 0.9800

loop_
_geom_hbond_atom_site_label_D
_geom_hbond_atom_site_label_H
_geom_hbond_atom_site_label_A
_geom_hbond_distance_DH
_geom_hbond_distance_HA
_geom_hbond_distance_DA
_geom_hbond_angle_DHA
_geom_hbond_site_symmetry_A
N1 H1A Cl1 0.778(18) 2.50(3) 3.230(4) 158(5) .
N2 H2A Cl2 0.778(18) 2.57(2) 3.320(4) 162(5) 1_556
N3 H3A Cl1 0.778(18) 2.435(19) 3.210(4) 174(5) .
N4 H4A Cl2 0.778(18) 2.56(2) 3.303(4) 160(5) .
N5 H5A Cl1 0.778(18) 2.46(2) 3.232(4) 174(5) .
N6 H6A Cl2 0.778(18) 2.49(3) 3.218(4) 157(5) 1_455
N7 H7A Cl1 0.778(18) 2.49(2) 3.264(4) 172(5) .
N8 H8A Cl2 0.778(18) 2.55(2) 3.305(4) 162(5) 1_456

loop_
_geom_torsion_atom_site_label_1
_geom_torsion_atom_site_label_2
_geom_torsion_atom_site_label_3
_geom_torsion_atom_site_label_4
_geom_torsion
Ni1 S1 C1 N1 -20.4(4)
Ni1 S1 C1 N2 162.2(3)
N2 C1 N1 C5 -1.9(8)
S1 C1 N1 C5 -179.2(5)
C1 N1 C5 C6 -131.7(6)
N1 C1 N2 C7 179.7(5)
S1 C1 N2 C7 -3.0(7)
C1 N2 C7 C8 -98.1(6)
Ni1 S2 C2 N3 -35.2(4)
Ni1 S2 C2 N4 146.9(3)
N4 C2 N3 C9 -8.7(7)
S2 C2 N3 C9 173.4(4)
C2 N3 C9 C10 -86.2(6)
N3 C2 N4 C11 177.7(4)
S2 C2 N4 C11 -4.4(6)
C2 N4 C11 C12 83.0(6)
Ni1 S3 C3 N6 144.8(3)
Ni1 S3 C3 N5 -38.1(4)
N6 C3 N5 C13 -11.7(7)
S3 C3 N5 C13 171.3(4)
C3 N5 C13 C14 -83.9(7)
N5 C3 N6 C15 178.0(5)
S3 C3 N6 C15 -4.9(7)
C3 N6 C15 C16 81.9(6)
Ni1 S4 C4 N7 -29.1(4)
Ni1 S4 C4 N8 153.0(3)
N8 C4 N7 C17 -4.2(8)
S4 C4 N7 C17 177.9(4)
C4 N7 C17 C18 -173.6(5)
N7 C4 N8 C19 -175.7(5)
S4 C4 N8 C19 2.2(7)
C4 N8 C19 C20 -82.2(6)
